data_7108237
loop_
_publ_author_name
'Gowri Priya'
'Amol Kotmale'
'Rupesh Gawade'
'Deepti Mishra'
'Sourav Pal'
'Vedavati Puranik'
'Pattuparambil Rajamohanan'
'Gangadhar J.Sanjayan'

_publ_section_title
;
 Helical folding in heterogeneous foldamers without inter-residual
 backbone hydrogen-bonding
;
_journal_name_full Chem.Commun.
_journal_page_first 8922
_journal_paper_doi 10.1039/c2cc33235c
_journal_volume 48
_journal_year 2012
_chemical_formula_moiety 'C29 H39 N5 O5 S2'
_chemical_formula_sum 'C29 H39 N5 O5 S2'
_chemical_formula_weight 601.77
_chemical_melting_point 392.1(10)
_chemical_name_common foldamers
_chemical_name_systematic
;
?
;
_space_group_IT_number 19
_symmetry_cell_setting orthorhombic
_symmetry_space_group_name_Hall 'P 2ac 2ab'
_symmetry_space_group_name_H-M 'P 21 21 21'
_atom_sites_solution_hydrogens geom
_atom_sites_solution_primary direct
_atom_sites_solution_secondary difmap
_audit_creation_method SHELXL-97
_cell_angle_alpha 90.00
_cell_angle_beta 90.00
_cell_angle_gamma 90.00
_cell_formula_units_Z 4
_cell_length_a 9.3121(9)
_cell_length_b 17.991(2)
_cell_length_c 18.154(2)
_cell_measurement_reflns_used 5581
_cell_measurement_temperature 173(2)
_cell_measurement_theta_max 27.43
_cell_measurement_theta_min 2.24
_cell_volume 3041.4(6)
_computing_cell_refinement 'Bruker SAINT'
_computing_data_collection 'Bruker APEX2'
_computing_data_reduction 'Bruker SAINT'
_computing_molecular_graphics 'Bruker SHELXTL PyMOL and PLATON'
_computing_publication_material 'Bruker SHELXTL'
_computing_structure_refinement 'SHELXL-97 (Sheldrick, 2008)'
_computing_structure_solution 'SHELXS-97 (Sheldrick, 2008)'
_diffrn_ambient_temperature 173(2)
_diffrn_measured_fraction_theta_full 1.000
_diffrn_measured_fraction_theta_max 1.000
_diffrn_measurement_device_type 'Bruker APEX-II CCD'
_diffrn_measurement_method '\f and \w scans'
_diffrn_radiation_monochromator graphite
_diffrn_radiation_source 'fine-focus sealed tube'
_diffrn_radiation_type MoK\a
_diffrn_radiation_wavelength 0.71073
_diffrn_reflns_av_R_equivalents 0.0246
_diffrn_reflns_av_sigmaI/netI 0.0314
_diffrn_reflns_limit_h_max 11
_diffrn_reflns_limit_h_min -11
_diffrn_reflns_limit_k_max 20
_diffrn_reflns_limit_k_min -21
_diffrn_reflns_limit_l_max 20
_diffrn_reflns_limit_l_min -21
_diffrn_reflns_number 13111
_diffrn_reflns_theta_full 25.00
_diffrn_reflns_theta_max 25.00
_diffrn_reflns_theta_min 1.59
_exptl_absorpt_coefficient_mu 0.221
_exptl_absorpt_correction_T_max 0.9697
_exptl_absorpt_correction_T_min 0.9070
_exptl_absorpt_correction_type multi-scan
_exptl_absorpt_process_details 'Bruker SADABS'
_exptl_crystal_colour colourless
_exptl_crystal_density_diffrn 1.314
_exptl_crystal_density_method 'not measured'
_exptl_crystal_description plate
_exptl_crystal_F_000 1280
_exptl_crystal_size_max 0.45
_exptl_crystal_size_mid 0.31
_exptl_crystal_size_min 0.14
_refine_diff_density_max 0.164
_refine_diff_density_min -0.177
_refine_diff_density_rms 0.034
_refine_ls_abs_structure_details 'Flack H D (1983), Acta Cryst. A39, 876-881'
_refine_ls_abs_structure_Flack 0.00(6)
_refine_ls_extinction_method none
_refine_ls_goodness_of_fit_ref 0.970
_refine_ls_hydrogen_treatment riding
_refine_ls_matrix_type full
_refine_ls_number_parameters 385
_refine_ls_number_reflns 5244
_refine_ls_number_restraints 2
_refine_ls_restrained_S_all 0.973
_refine_ls_R_factor_all 0.0371
_refine_ls_R_factor_gt 0.0317
_refine_ls_shift/su_max 0.000
_refine_ls_shift/su_mean 0.000
_refine_ls_structure_factor_coef Fsqd
_refine_ls_weighting_details 'calc w=1/[\s^2^(Fo^2^)+(0.0464P)^2^+0.5372P] where P=(Fo^2^+2Fc^2^)/3'
_refine_ls_weighting_scheme calc
_refine_ls_wR_factor_gt 0.0766
_refine_ls_wR_factor_ref 0.0802
_reflns_number_gt 4784
_reflns_number_total 5244
_reflns_threshold_expression >2sigma(I)
_cod_data_source_file c2cc33235c.txt
_cod_data_source_block C29H39N5O5S2compound4f
_cod_depositor_comments
;
The following automatic conversions were performed:

'_chemical_melting_point' value '118-120 degree centigrade' was
changed to '392.1(10)' - it was converted from degrees Celsius(C) to
Kelvins(K), the average value was taken and precision was estimated.

Automatic conversion script
Id: cif_fix_values 1715 2011-07-08 13:25:40Z adriana 
;
_cod_original_cell_volume 3041.4(5)
_cod_original_sg_symbol_H-M P212121
_cod_database_code 7108237

loop_
_symmetry_equiv_pos_as_xyz
'x, y, z'
'x+1/2, -y+1/2, -z'
'-x, y+1/2, -z+1/2'
'-x+1/2, -y, z+1/2'

loop_
_atom_site_label
_atom_site_type_symbol
_atom_site_fract_x
_atom_site_fract_y
_atom_site_fract_z
_atom_site_U_iso_or_equiv
_atom_site_adp_type
_atom_site_occupancy
_atom_site_symmetry_multiplicity
_atom_site_calc_flag
_atom_site_refinement_flags
_atom_site_disorder_assembly
_atom_site_disorder_group
C14' C 0.5021(10) 0.6700(4) -0.1107(4) 0.043(2) Uani 0.30 1 d PD A 2
S1 S 0.47175(7) 0.84017(4) 0.07458(3) 0.04828(17) Uani 1 1 d . . .
S2 S 0.08967(6) 0.34166(3) 0.15424(3) 0.03431(13) Uani 1 1 d . A .
O1 O -0.09503(17) 0.72216(8) 0.23923(8) 0.0417(4) Uani 1 1 d . . .
O2 O 0.23524(17) 0.78689(9) 0.33303(8) 0.0425(4) Uani 1 1 d . . .
O3 O 0.24003(15) 0.65802(8) 0.09670(7) 0.0349(3) Uani 1 1 d . . .
O4 O 0.47382(16) 0.53980(9) 0.07325(8) 0.0398(4) Uani 1 1 d . A .
O5 O 0.01528(16) 0.45047(8) -0.03054(7) 0.0335(3) Uani 1 1 d . A .
N1 N 0.04836(18) 0.62622(9) 0.26063(8) 0.0282(4) Uani 1 1 d . . .
N2 N 0.25773(19) 0.72945(9) 0.22202(9) 0.0300(4) Uani 1 1 d . . .
H2 H 0.2347 0.6884 0.1985 0.036 Uiso 1 1 calc R . .
N3 N 0.39979(19) 0.67667(9) 0.00740(8) 0.0292(4) Uani 1 1 d . A .
N4 N 0.26302(19) 0.49317(9) 0.03005(9) 0.0299(4) Uani 1 1 d . A .
H4 H 0.2062 0.4950 -0.0086 0.036 Uiso 1 1 calc R . .
N5 N -0.12547(18) 0.36749(10) 0.02949(9) 0.0311(4) Uani 1 1 d . A .
H5 H -0.1390 0.3443 0.0716 0.037 Uiso 1 1 calc R . .
C1 C -0.0693(2) 0.65613(12) 0.22798(10) 0.0299(4) Uani 1 1 d . . .
C2 C 0.1202(2) 0.66990(12) 0.31823(10) 0.0309(5) Uani 1 1 d . . .
H2A H 0.0461 0.6882 0.3537 0.037 Uiso 1 1 calc R . .
C3 C 0.2137(3) 0.61222(14) 0.35709(12) 0.0464(6) Uani 1 1 d . . .
H3A H 0.3021 0.6352 0.3770 0.056 Uiso 1 1 calc R . .
H3B H 0.1606 0.5881 0.3978 0.056 Uiso 1 1 calc R . .
C4 C 0.2489(3) 0.55703(14) 0.29707(14) 0.0512(7) Uani 1 1 d . . .
H4A H 0.2749 0.5081 0.3183 0.061 Uiso 1 1 calc R . .
H4B H 0.3295 0.5750 0.2663 0.061 Uiso 1 1 calc R . .
C5 C 0.1119(3) 0.55162(13) 0.25233(13) 0.0449(6) Uani 1 1 d . . .
H5A H 0.1329 0.5405 0.2000 0.054 Uiso 1 1 calc R . .
H5B H 0.0473 0.5128 0.2722 0.054 Uiso 1 1 calc R . .
C6 C 0.2076(2) 0.73530(12) 0.29185(10) 0.0297(5) Uani 1 1 d . . .
C7 C 0.3408(2) 0.77998(12) 0.18279(11) 0.0300(5) Uani 1 1 d . . .
C8 C 0.3852(2) 0.85074(13) 0.20777(12) 0.0403(5) Uani 1 1 d . . .
H8 H 0.3684 0.8691 0.2561 0.048 Uiso 1 1 calc R . .
C9 C 0.4546(3) 0.88912(15) 0.15446(14) 0.0520(7) Uani 1 1 d . . .
H9 H 0.4900 0.9382 0.1609 0.062 Uiso 1 1 calc R . .
C10 C 0.3815(2) 0.76481(11) 0.11105(11) 0.0303(5) Uani 1 1 d . . .
C11 C 0.3380(2) 0.69735(11) 0.07102(10) 0.0272(4) Uani 1 1 d . . .
C12 C 0.3531(2) 0.60584(12) -0.02423(10) 0.0312(5) Uani 1 1 d . A .
H12 H 0.2507 0.6093 -0.0405 0.037 Uiso 1 1 calc R . .
C13 C 0.4516(3) 0.59621(15) -0.09082(12) 0.0507(7) Uani 1 1 d D . .
H13A H 0.4737 0.5430 -0.0991 0.061 Uiso 1 1 calc R A 1
H13B H 0.4064 0.6167 -0.1358 0.061 Uiso 1 1 calc R A 1
C14 C 0.5820(4) 0.6377(2) -0.0720(2) 0.0494(9) Uani 0.70 1 d P A 1
H14A H 0.6350 0.6524 -0.1170 0.059 Uiso 0.70 1 calc PR A 1
H14B H 0.6462 0.6076 -0.0404 0.059 Uiso 0.70 1 calc PR A 1
C15 C 0.5263(3) 0.70677(13) -0.03028(13) 0.0450(6) Uani 1 1 d D . .
H15A H 0.5983 0.7255 0.0053 0.054 Uiso 1 1 calc R A 1
H15B H 0.4998 0.7472 -0.0647 0.054 Uiso 1 1 calc R A 1
C16 C 0.3706(2) 0.54352(11) 0.03237(11) 0.0290(5) Uani 1 1 d . . .
C17 C 0.2324(2) 0.43874(11) 0.08227(10) 0.0272(4) Uani 1 1 d . . .
C18 C 0.3212(2) 0.41707(12) 0.14201(11) 0.0337(5) Uani 1 1 d . A .
H18 H 0.4144 0.4366 0.1510 0.040 Uiso 1 1 calc R . .
C19 C 0.2565(2) 0.36504(12) 0.18462(12) 0.0378(5) Uani 1 1 d . . .
H19 H 0.2999 0.3438 0.2271 0.045 Uiso 1 1 calc R A .
C20 C 0.1033(2) 0.40213(10) 0.08065(10) 0.0274(4) Uani 1 1 d . A .
C21 C -0.0070(2) 0.40884(11) 0.02266(10) 0.0266(4) Uani 1 1 d . . .
C22 C -0.2361(2) 0.35773(12) -0.02873(10) 0.0345(5) Uani 1 1 d . . .
C23 C -0.3055(3) 0.43154(15) -0.04703(14) 0.0486(6) Uani 1 1 d . A .
H23A H -0.3474 0.4530 -0.0023 0.073 Uiso 1 1 calc R . .
H23B H -0.3810 0.4239 -0.0838 0.073 Uiso 1 1 calc R . .
H23C H -0.2328 0.4655 -0.0668 0.073 Uiso 1 1 calc R . .
C24 C -0.1656(3) 0.32382(15) -0.09669(12) 0.0460(6) Uani 1 1 d . A .
H24A H -0.0904 0.3573 -0.1148 0.069 Uiso 1 1 calc R . .
H24B H -0.2380 0.3167 -0.1352 0.069 Uiso 1 1 calc R . .
H24C H -0.1231 0.2757 -0.0838 0.069 Uiso 1 1 calc R . .
C25 C -0.3476(3) 0.30475(17) 0.00255(13) 0.0591(8) Uani 1 1 d . A .
H25A H -0.3019 0.2572 0.0145 0.089 Uiso 1 1 calc R . .
H25B H -0.4236 0.2967 -0.0339 0.089 Uiso 1 1 calc R . .
H25C H -0.3893 0.3262 0.0473 0.089 Uiso 1 1 calc R . .
C26 C -0.1724(2) 0.61009(13) 0.18006(11) 0.0357(5) Uani 1 1 d . . .
C27 C -0.2408(4) 0.54769(18) 0.22504(15) 0.0686(9) Uani 1 1 d . . .
H27A H -0.2865 0.5687 0.2690 0.103 Uiso 1 1 calc R . .
H27B H -0.1665 0.5122 0.2400 0.103 Uiso 1 1 calc R . .
H27C H -0.3131 0.5222 0.1951 0.103 Uiso 1 1 calc R . .
C28 C -0.0980(3) 0.57624(18) 0.11305(13) 0.0636(8) Uani 1 1 d . . .
H28A H -0.1705 0.5580 0.0784 0.095 Uiso 1 1 calc R . .
H28B H -0.0369 0.5349 0.1289 0.095 Uiso 1 1 calc R . .
H28C H -0.0389 0.6142 0.0889 0.095 Uiso 1 1 calc R . .
C29 C -0.2894(3) 0.66136(19) 0.1536(2) 0.0857(11) Uani 1 1 d . . .
H29A H -0.3530 0.6344 0.1199 0.129 Uiso 1 1 calc R . .
H29B H -0.2465 0.7037 0.1278 0.129 Uiso 1 1 calc R . .
H29C H -0.3449 0.6793 0.1959 0.129 Uiso 1 1 calc R . .

loop_
_atom_site_aniso_label
_atom_site_aniso_U_11
_atom_site_aniso_U_22
_atom_site_aniso_U_33
_atom_site_aniso_U_23
_atom_site_aniso_U_13
_atom_site_aniso_U_12
C14' 0.061(5) 0.035(4) 0.034(4) 0.002(3) 0.021(4) -0.007(4)
S1 0.0594(4) 0.0410(3) 0.0445(3) -0.0008(3) 0.0099(3) -0.0237(3)
S2 0.0371(3) 0.0307(3) 0.0351(3) 0.0087(2) -0.0078(2) -0.0058(3)
O1 0.0408(9) 0.0348(9) 0.0496(9) -0.0158(7) -0.0143(8) 0.0112(8)
O2 0.0409(9) 0.0522(10) 0.0345(8) -0.0136(7) 0.0018(7) -0.0046(8)
O3 0.0334(8) 0.0380(8) 0.0332(7) -0.0028(6) 0.0078(6) -0.0112(8)
O4 0.0291(8) 0.0445(9) 0.0457(9) 0.0039(7) -0.0078(7) -0.0094(7)
O5 0.0341(8) 0.0368(8) 0.0295(7) 0.0063(6) -0.0034(6) -0.0079(7)
N1 0.0306(9) 0.0299(9) 0.0243(8) -0.0012(7) 0.0002(7) 0.0047(8)
N2 0.0325(9) 0.0298(9) 0.0277(8) -0.0020(7) 0.0017(8) -0.0020(8)
N3 0.0287(9) 0.0312(10) 0.0277(8) 0.0035(7) 0.0039(7) -0.0064(8)
N4 0.0284(9) 0.0323(9) 0.0289(8) -0.0012(7) -0.0042(8) -0.0068(8)
N5 0.0306(9) 0.0366(9) 0.0260(8) 0.0051(7) -0.0056(7) -0.0095(8)
C1 0.0297(11) 0.0340(12) 0.0259(9) -0.0035(9) -0.0002(8) 0.0026(10)
C2 0.0269(10) 0.0436(12) 0.0221(9) 0.0000(9) 0.0000(8) 0.0016(10)
C3 0.0419(13) 0.0597(16) 0.0376(12) 0.0164(11) -0.0070(10) 0.0030(13)
C4 0.0444(14) 0.0471(15) 0.0621(16) 0.0157(12) 0.0023(13) 0.0171(14)
C5 0.0550(15) 0.0353(13) 0.0445(13) 0.0025(10) -0.0024(12) 0.0137(13)
C6 0.0234(10) 0.0404(12) 0.0253(10) -0.0039(9) -0.0043(8) 0.0085(10)
C7 0.0267(10) 0.0316(11) 0.0317(10) 0.0010(9) -0.0032(9) 0.0015(10)
C8 0.0391(12) 0.0408(13) 0.0411(12) -0.0073(10) -0.0040(10) -0.0053(12)
C9 0.0568(16) 0.0432(14) 0.0561(15) -0.0100(12) -0.0007(13) -0.0196(13)
C10 0.0288(11) 0.0305(11) 0.0318(10) 0.0043(9) 0.0014(9) -0.0040(10)
C11 0.0263(10) 0.0286(11) 0.0267(10) 0.0055(9) 0.0002(8) -0.0033(9)
C12 0.0320(11) 0.0365(12) 0.0251(9) -0.0025(9) 0.0023(9) -0.0101(10)
C13 0.0678(18) 0.0511(15) 0.0333(12) -0.0088(11) 0.0204(12) -0.0175(14)
C14 0.045(2) 0.056(2) 0.047(2) -0.0095(18) 0.0215(18) -0.019(2)
C15 0.0510(15) 0.0445(14) 0.0395(12) -0.0037(11) 0.0181(12) -0.0214(13)
C16 0.0269(11) 0.0311(11) 0.0289(10) -0.0055(9) 0.0047(9) -0.0037(9)
C17 0.0302(11) 0.0244(10) 0.0270(9) -0.0057(8) -0.0003(9) 0.0010(9)
C18 0.0312(12) 0.0328(12) 0.0370(11) -0.0027(9) -0.0067(9) -0.0016(10)
C19 0.0398(12) 0.0357(12) 0.0379(11) 0.0035(10) -0.0119(10) 0.0023(11)
C20 0.0306(11) 0.0232(10) 0.0286(9) -0.0005(8) -0.0032(9) -0.0002(9)
C21 0.0291(11) 0.0243(10) 0.0264(10) -0.0033(8) -0.0002(8) 0.0006(9)
C22 0.0320(11) 0.0419(13) 0.0295(10) 0.0015(9) -0.0080(9) -0.0099(10)
C23 0.0364(13) 0.0549(16) 0.0546(15) 0.0017(12) -0.0122(11) 0.0068(12)
C24 0.0475(14) 0.0538(16) 0.0367(12) -0.0086(11) -0.0095(11) -0.0069(13)
C25 0.0486(15) 0.085(2) 0.0438(14) 0.0124(14) -0.0186(12) -0.0345(16)
C26 0.0378(12) 0.0365(12) 0.0327(11) -0.0065(9) -0.0021(10) -0.0035(11)
C27 0.0679(19) 0.081(2) 0.0563(16) 0.0044(15) -0.0048(15) -0.0386(19)
C28 0.0694(19) 0.083(2) 0.0380(13) -0.0237(14) 0.0006(14) -0.0168(18)
C29 0.067(2) 0.0628(19) 0.127(3) -0.032(2) -0.064(2) 0.0102(18)

loop_
_atom_type_symbol
_atom_type_description
_atom_type_scat_dispersion_real
_atom_type_scat_dispersion_imag
_atom_type_scat_source
C C 0.0033 0.0016 'International Tables Vol C Tables 4.2.6.8 and 6.1.1.4'
H H 0.0000 0.0000 'International Tables Vol C Tables 4.2.6.8 and 6.1.1.4'
N N 0.0061 0.0033 'International Tables Vol C Tables 4.2.6.8 and 6.1.1.4'
O O 0.0106 0.0060 'International Tables Vol C Tables 4.2.6.8 and 6.1.1.4'
S S 0.1246 0.1234 'International Tables Vol C Tables 4.2.6.8 and 6.1.1.4'

loop_
_geom_angle_atom_site_label_1
_geom_angle_atom_site_label_2
_geom_angle_atom_site_label_3
_geom_angle
C13 C14' C15 101.2(4)
C9 S1 C10 91.93(11)
C19 S2 C20 91.59(10)
C1 N1 C2 117.82(17)
C1 N1 C5 129.82(18)
C2 N1 C5 112.12(16)
C6 N2 C7 128.33(18)
C6 N2 H2 115.8
C7 N2 H2 115.8
C11 N3 C15 130.05(18)
C11 N3 C12 116.81(16)
C15 N3 C12 112.17(16)
C16 N4 C17 127.01(17)
C16 N4 H4 116.5
C17 N4 H4 116.5
C21 N5 C22 124.90(16)
C21 N5 H5 117.5
C22 N5 H5 117.5
O1 C1 N1 117.90(19)
O1 C1 C26 119.55(19)
N1 C1 C26 122.53(19)
N1 C2 C6 115.90(15)
N1 C2 C3 103.00(18)
C6 C2 C3 111.67(17)
N1 C2 H2A 108.7
C6 C2 H2A 108.7
C3 C2 H2A 108.7
C4 C3 C2 103.71(17)
C4 C3 H3A 111.0
C2 C3 H3A 111.0
C4 C3 H3B 111.0
C2 C3 H3B 111.0
H3A C3 H3B 109.0
C3 C4 C5 104.27(19)
C3 C4 H4A 110.9
C5 C4 H4A 110.9
C3 C4 H4B 110.9
C5 C4 H4B 110.9
H4A C4 H4B 108.9
N1 C5 C4 102.98(19)
N1 C5 H5A 111.2
C4 C5 H5A 111.2
N1 C5 H5B 111.2
C4 C5 H5B 111.2
H5A C5 H5B 109.1
O2 C6 N2 124.1(2)
O2 C6 C2 120.86(18)
N2 C6 C2 114.98(18)
C10 C7 N2 120.38(19)
C10 C7 C8 113.55(19)
N2 C7 C8 125.98(19)
C9 C8 C7 111.7(2)
C9 C8 H8 124.1
C7 C8 H8 124.1
C8 C9 S1 112.95(18)
C8 C9 H9 123.5
S1 C9 H9 123.5
C7 C10 C11 123.51(18)
C7 C10 S1 109.83(16)
C11 C10 S1 126.31(15)
O3 C11 N3 118.60(18)
O3 C11 C10 119.06(18)
N3 C11 C10 122.34(18)
N3 C12 C13 103.34(16)
N3 C12 C16 110.05(15)
C13 C12 C16 112.60(19)
N3 C12 H12 110.2
C13 C12 H12 110.2
C16 C12 H12 110.2
C14' C13 C14 47.5(4)
C14' C13 C12 106.7(3)
C14 C13 C12 104.8(2)
C14' C13 H13A 141.0
C14 C13 H13A 110.8
C12 C13 H13A 110.8
C14' C13 H13B 66.0
C14 C13 H13B 110.8
C12 C13 H13B 110.8
H13A C13 H13B 108.9
C13 C14 C15 104.2(3)
C13 C14 H14A 110.9
C15 C14 H14A 110.9
C13 C14 H14B 110.9
C15 C14 H14B 110.9
H14A C14 H14B 108.9
N3 C15 C14 101.63(19)
N3 C15 C14' 99.1(3)
C14 C15 C14' 43.6(3)
N3 C15 H15A 111.4
C14 C15 H15A 111.4
C14' C15 H15A 145.2
N3 C15 H15B 111.4
C14 C15 H15B 111.4
C14' C15 H15B 72.4
H15A C15 H15B 109.3
O4 C16 N4 124.61(19)
O4 C16 C12 122.34(18)
N4 C16 C12 113.02(17)
C20 C17 N4 120.18(18)
C20 C17 C18 113.29(18)
N4 C17 C18 126.48(19)
C19 C18 C17 111.54(19)
C19 C18 H18 124.2
C17 C18 H18 124.2
C18 C19 S2 113.05(16)
C18 C19 H19 123.5
S2 C19 H19 123.5
C17 C20 C21 125.90(17)
C17 C20 S2 110.52(15)
C21 C20 S2 123.49(15)
O5 C21 N5 123.15(18)
O5 C21 C20 119.24(18)
N5 C21 C20 117.59(16)
N5 C22 C23 110.37(17)
N5 C22 C25 106.38(16)
C23 C22 C25 109.9(2)
N5 C22 C24 108.90(18)
C23 C22 C24 110.92(19)
C25 C22 C24 110.2(2)
C22 C23 H23A 109.5
C22 C23 H23B 109.5
H23A C23 H23B 109.5
C22 C23 H23C 109.5
H23A C23 H23C 109.5
H23B C23 H23C 109.5
C22 C24 H24A 109.5
C22 C24 H24B 109.5
H24A C24 H24B 109.5
C22 C24 H24C 109.5
H24A C24 H24C 109.5
H24B C24 H24C 109.5
C22 C25 H25A 109.5
C22 C25 H25B 109.5
H25A C25 H25B 109.5
C22 C25 H25C 109.5
H25A C25 H25C 109.5
H25B C25 H25C 109.5
C29 C26 C28 108.6(2)
C29 C26 C27 108.6(3)
C28 C26 C27 108.8(2)
C29 C26 C1 107.59(19)
C28 C26 C1 112.47(19)
C27 C26 C1 110.71(18)
C26 C27 H27A 109.5
C26 C27 H27B 109.5
H27A C27 H27B 109.5
C26 C27 H27C 109.5
H27A C27 H27C 109.5
H27B C27 H27C 109.5
C26 C28 H28A 109.5
C26 C28 H28B 109.5
H28A C28 H28B 109.5
C26 C28 H28C 109.5
H28A C28 H28C 109.5
H28B C28 H28C 109.5
C26 C29 H29A 109.5
C26 C29 H29B 109.5
H29A C29 H29B 109.5
C26 C29 H29C 109.5
H29A C29 H29C 109.5
H29B C29 H29C 109.5

loop_
_geom_bond_atom_site_label_1
_geom_bond_atom_site_label_2
_geom_bond_distance
C14' C13 1.454(7)
C14' C15 1.619(8)
S1 C9 1.704(3)
S1 C10 1.727(2)
S2 C19 1.702(2)
S2 C20 1.7276(19)
O1 C1 1.229(3)
O2 C6 1.219(3)
O3 C11 1.245(2)
O4 C16 1.216(2)
O5 C21 1.240(2)
N1 C1 1.357(3)
N1 C2 1.469(3)
N1 C5 1.475(3)
N2 C6 1.355(2)
N2 C7 1.390(3)
N2 H2 0.8800
N3 C11 1.343(2)
N3 C15 1.466(3)
N3 C12 1.464(3)
N4 C16 1.352(3)
N4 C17 1.392(2)
N4 H4 0.8800
N5 C21 1.336(3)
N5 C22 1.487(2)
N5 H5 0.8800
C1 C26 1.538(3)
C2 C6 1.508(3)
C2 C3 1.527(3)
C2 H2A 1.0000
C3 C4 1.510(3)
C3 H3A 0.9900
C3 H3B 0.9900
C4 C5 1.515(4)
C4 H4A 0.9900
C4 H4B 0.9900
C5 H5A 0.9900
C5 H5B 0.9900
C7 C10 1.384(3)
C7 C8 1.413(3)
C8 C9 1.353(3)
C8 H8 0.9500
C9 H9 0.9500
C10 C11 1.472(3)
C12 C13 1.527(3)
C12 C16 1.530(3)
C12 H12 1.0000
C13 C14 1.465(4)
C13 H13A 0.9900
C13 H13B 0.9900
C14 C15 1.546(4)
C14 H14A 0.9900
C14 H14B 0.9900
C15 H15A 0.9900
C15 H15B 0.9900
C17 C20 1.371(3)
C17 C18 1.419(3)
C18 C19 1.355(3)
C18 H18 0.9500
C19 H19 0.9500
C20 C21 1.476(3)
C22 C23 1.513(3)
C22 C25 1.519(3)
C22 C24 1.525(3)
C23 H23A 0.9800
C23 H23B 0.9800
C23 H23C 0.9800
C24 H24A 0.9800
C24 H24B 0.9800
C24 H24C 0.9800
C25 H25A 0.9800
C25 H25B 0.9800
C25 H25C 0.9800
C26 C29 1.506(4)
C26 C28 1.527(3)
C26 C27 1.527(3)
C27 H27A 0.9800
C27 H27B 0.9800
C27 H27C 0.9800
C28 H28A 0.9800
C28 H28B 0.9800
C28 H28C 0.9800
C29 H29A 0.9800
C29 H29B 0.9800
C29 H29C 0.9800

loop_
_geom_torsion_atom_site_label_1
_geom_torsion_atom_site_label_2
_geom_torsion_atom_site_label_3
_geom_torsion_atom_site_label_4
_geom_torsion
C2 N1 C1 O1 11.9(3)
C5 N1 C1 O1 -174.2(2)
C2 N1 C1 C26 -166.20(18)
C5 N1 C1 C26 7.7(3)
C1 N1 C2 C6 -74.2(2)
C5 N1 C2 C6 110.8(2)
C1 N1 C2 C3 163.53(17)
C5 N1 C2 C3 -11.4(2)
N1 C2 C3 C4 30.0(2)
C6 C2 C3 C4 -95.0(2)
C2 C3 C4 C5 -38.0(2)
C1 N1 C5 C4 174.13(19)
C2 N1 C5 C4 -11.7(2)
C3 C4 C5 N1 30.4(2)
C7 N2 C6 O2 -3.5(3)
C7 N2 C6 C2 -179.81(19)
N1 C2 C6 O2 157.92(19)
C3 C2 C6 O2 -84.6(2)
N1 C2 C6 N2 -25.7(2)
C3 C2 C6 N2 91.8(2)
C6 N2 C7 C10 -179.5(2)
C6 N2 C7 C8 -3.0(3)
C10 C7 C8 C9 1.9(3)
N2 C7 C8 C9 -174.7(2)
C7 C8 C9 S1 -1.6(3)
C10 S1 C9 C8 0.7(2)
N2 C7 C10 C11 1.9(3)
C8 C7 C10 C11 -174.96(19)
N2 C7 C10 S1 175.53(16)
C8 C7 C10 S1 -1.3(2)
C9 S1 C10 C7 0.35(18)
C9 S1 C10 C11 173.8(2)
C15 N3 C11 O3 -171.9(2)
C12 N3 C11 O3 -4.2(3)
C15 N3 C11 C10 8.3(3)
C12 N3 C11 C10 176.06(18)
C7 C10 C11 O3 13.3(3)
S1 C10 C11 O3 -159.22(16)
C7 C10 C11 N3 -166.9(2)
S1 C10 C11 N3 20.5(3)
C11 N3 C12 C13 -175.24(18)
C15 N3 C12 C13 -5.4(2)
C11 N3 C12 C16 -54.8(2)
C15 N3 C12 C16 115.1(2)
C15 C14' C13 C14 -56.2(4)
C15 C14' C13 C12 38.8(6)
N3 C12 C13 C14' -22.7(5)
C16 C12 C13 C14' -141.4(4)
N3 C12 C13 C14 26.8(3)
C16 C12 C13 C14 -91.9(3)
C14' C13 C14 C15 61.8(4)
C12 C13 C14 C15 -37.5(3)
C11 N3 C15 C14 151.5(2)
C12 N3 C15 C14 -16.7(3)
C11 N3 C15 C14' -164.2(4)
C12 N3 C15 C14' 27.6(4)
C13 C14 C15 N3 33.2(3)
C13 C14 C15 C14' -57.9(4)
C13 C14' C15 N3 -39.8(5)
C13 C14' C15 C14 57.5(4)
C17 N4 C16 O4 15.1(3)
C17 N4 C16 C12 -166.81(18)
N3 C12 C16 O4 -39.8(3)
C13 C12 C16 O4 74.9(2)
N3 C12 C16 N4 142.06(17)
C13 C12 C16 N4 -103.2(2)
C16 N4 C17 C20 166.14(19)
C16 N4 C17 C18 -11.3(3)
C20 C17 C18 C19 -0.6(3)
N4 C17 C18 C19 176.96(19)
C17 C18 C19 S2 -0.2(2)
C20 S2 C19 C18 0.67(18)
N4 C17 C20 C21 6.7(3)
C18 C17 C20 C21 -175.53(18)
N4 C17 C20 S2 -176.65(14)
C18 C17 C20 S2 1.1(2)
C19 S2 C20 C17 -0.99(16)
C19 S2 C20 C21 175.71(17)
C22 N5 C21 O5 8.4(3)
C22 N5 C21 C20 -169.64(18)
C17 C20 C21 O5 0.4(3)
S2 C20 C21 O5 -175.76(15)
C17 C20 C21 N5 178.58(19)
S2 C20 C21 N5 2.4(3)
C21 N5 C22 C23 -62.4(3)
C21 N5 C22 C25 178.3(2)
C21 N5 C22 C24 59.5(3)
O1 C1 C26 C29 1.8(3)
N1 C1 C26 C29 179.9(2)
O1 C1 C26 C28 121.3(2)
N1 C1 C26 C28 -60.6(3)
O1 C1 C26 C27 -116.8(3)
N1 C1 C26 C27 61.3(3)
